data_7154458
loop_
_publ_author_name
'Hickey, Shane M.'
'Ashton, Trent D.'
'Khosa, Simren K.'
'Robson, Ryan N.'
'White, Jonathan M.'
'Li, Jian'
'Nation, Roger L.'
'Yu, Heidi Y.'
'Elliott, Alysha G.'
'Butler, Mark S.'
'Huang, Johnny X.'
'Cooper, Matthew A.'
'Pfeffer, Frederick M.'

_publ_section_title
;
 Synthesis and evaluation of cationic norbornanes as peptidomimetic
 antibacterial agents.
;
_journal_issue 22
_journal_name_full 'Organic &amp; biomolecular chemistry'
_journal_page_first 6225
_journal_page_last 6241
_journal_paper_doi 10.1039/c5ob00621j
_journal_volume 13
_journal_year 2015
_chemical_formula_sum 'C19 H30 O6'
_chemical_formula_weight 354.43
_chemical_name_systematic
;
 ?
;
_space_group_IT_number 2
_symmetry_cell_setting triclinic
_symmetry_space_group_name_Hall '-P 1'
_symmetry_space_group_name_H-M 'P -1'
_atom_sites_solution_hydrogens geom
_atom_sites_solution_primary direct
_atom_sites_solution_secondary difmap
_audit_creation_method SHELXL-97
_audit_update_record
;
2015-02-22 deposited with the CCDC.
2015-04-27 downloaded from the CCDC.
;
_cell_angle_alpha 102.312(5)
_cell_angle_beta 94.807(4)
_cell_angle_gamma 102.041(4)
_cell_formula_units_Z 2
_cell_length_a 5.6122(2)
_cell_length_b 9.9184(5)
_cell_length_c 17.5824(10)
_cell_measurement_reflns_used 3518
_cell_measurement_temperature 130.0(1)
_cell_measurement_theta_max 29.2294
_cell_measurement_theta_min 3.5780
_cell_volume 926.69(8)
_computing_cell_refinement
;
CrysAlisPro, Agilent Technologies,
Version 1.171.35.21 (release 20-01-2012 CrysAlis171 .NET)
(compiled Jan 23 2012,18:06:46)
;
_computing_data_collection
;
CrysAlisPro, Agilent Technologies,
Version 1.171.35.21 (release 20-01-2012 CrysAlis171 .NET)
(compiled Jan 23 2012,18:06:46)
;
_computing_data_reduction
;
CrysAlisPro, Agilent Technologies,
Version 1.171.35.21 (release 20-01-2012 CrysAlis171 .NET)
(compiled Jan 23 2012,18:06:46)
;
_computing_structure_refinement 'SHELXL-97 (Sheldrick, 1997)'
_diffrn_ambient_temperature 130.0(1)
_diffrn_measured_fraction_theta_full 0.998
_diffrn_measured_fraction_theta_max 0.848
_diffrn_measurement_device_type 'SuperNova, Dual, Cu at zero, Atlas'
_diffrn_measurement_method '\w scans'
_diffrn_radiation_monochromator mirror
_diffrn_radiation_source 'SuperNova (Mo) X-ray Source'
_diffrn_radiation_type 'Mo K\a'
_diffrn_radiation_wavelength 0.7107
_diffrn_reflns_av_R_equivalents 0.0188
_diffrn_reflns_av_sigmaI/netI 0.0384
_diffrn_reflns_limit_h_max 7
_diffrn_reflns_limit_h_min -7
_diffrn_reflns_limit_k_max 13
_diffrn_reflns_limit_k_min -11
_diffrn_reflns_limit_l_max 15
_diffrn_reflns_limit_l_min -22
_diffrn_reflns_number 7022
_diffrn_reflns_theta_full 25.00
_diffrn_reflns_theta_max 29.29
_diffrn_reflns_theta_min 3.59
_exptl_absorpt_coefficient_mu 0.093
_exptl_absorpt_correction_T_max 1.00000
_exptl_absorpt_correction_T_min 0.78687
_exptl_absorpt_correction_type multi-scan
_exptl_absorpt_process_details
;
CrysAlisPro, Agilent Technologies,
Version 1.171.35.21 (release 20-01-2012 CrysAlis171 .NET)
(compiled Jan 23 2012,18:06:46)
Empirical absorption correction using spherical harmonics,
 implemented in SCALE3 ABSPACK scaling algorithm.
;
_exptl_crystal_colour colourless
_exptl_crystal_density_diffrn 1.270
_exptl_crystal_density_method 'not measured'
_exptl_crystal_description slab
_exptl_crystal_F_000 384
_exptl_crystal_size_max 0.59
_exptl_crystal_size_mid 0.54
_exptl_crystal_size_min 0.13
_refine_diff_density_max 0.296
_refine_diff_density_min -0.205
_refine_diff_density_rms 0.043
_refine_ls_extinction_coef 0.013(2)
_refine_ls_extinction_expression Fc^*^=kFc[1+0.001xFc^2^\l^3^/sin(2\q)]^-1/4^
_refine_ls_extinction_method SHELXL
_refine_ls_goodness_of_fit_ref 1.074
_refine_ls_hydrogen_treatment constr
_refine_ls_matrix_type full
_refine_ls_number_parameters 230
_refine_ls_number_reflns 4297
_refine_ls_number_restraints 0
_refine_ls_restrained_S_all 1.074
_refine_ls_R_factor_all 0.0563
_refine_ls_R_factor_gt 0.0448
_refine_ls_shift/su_max 0.000
_refine_ls_shift/su_mean 0.000
_refine_ls_structure_factor_coef Fsqd
_refine_ls_weighting_details 'calc w=1/[\s^2^(Fo^2^)+(0.0385P)^2^+0.2995P] where P=(Fo^2^+2Fc^2^)/3'
_refine_ls_weighting_scheme calc
_refine_ls_wR_factor_gt 0.1025
_refine_ls_wR_factor_ref 0.1110
_reflns_number_gt 3512
_reflns_number_total 4297
_reflns_threshold_expression >2sigma(I)
_cod_data_source_file c5ob00621j2.cif
_cod_data_source_block shelxl
_cod_depositor_comments 'Adding full bibliography for 7154458.cif.'
_cod_database_code 7154458

loop_
_symmetry_equiv_pos_as_xyz
'x, y, z'
'-x, -y, -z'

loop_
_atom_site_label
_atom_site_type_symbol
_atom_site_fract_x
_atom_site_fract_y
_atom_site_fract_z
_atom_site_U_iso_or_equiv
_atom_site_adp_type
_atom_site_occupancy
_atom_site_symmetry_multiplicity
_atom_site_calc_flag
_atom_site_refinement_flags
O5 O 0.64448(19) 0.40643(11) 0.42427(6) 0.0289(3) Uani 1 1 d .
O2 O 0.85362(18) 0.44513(11) 0.11244(5) 0.0242(2) Uani 1 1 d .
O3 O 0.69355(18) 0.79344(11) 0.36957(6) 0.0271(3) Uani 1 1 d .
O1 O 1.05945(18) 0.29610(10) 0.15497(5) 0.0225(2) Uani 1 1 d .
O6 O 0.8618(2) 0.25036(12) 0.37826(7) 0.0406(3) Uani 1 1 d .
C11 C 1.3645(3) 0.22350(15) -0.06813(8) 0.0239(3) Uani 1 1 d .
H11A H 1.2791 0.2541 -0.1093 0.029 Uiso 1 1 calc R
H11B H 1.5092 0.2982 -0.0447 0.029 Uiso 1 1 calc R
C4 C 1.1128(2) 0.43807(14) 0.28814(8) 0.0187(3) Uani 1 1 d .
H4 H 1.2532 0.3998 0.3024 0.022 Uiso 1 1 calc R
O4 O 1.0605(2) 0.78616(12) 0.42590(6) 0.0345(3) Uani 1 1 d .
C18 C 0.8232(3) 0.36623(15) 0.38600(8) 0.0211(3) Uani 1 1 d .
C15 C 1.8683(3) 0.00105(17) -0.26494(9) 0.0293(3) Uani 1 1 d .
H15A H 1.7967 0.0387 -0.3049 0.044 Uiso 1 1 calc R
H15B H 1.9051 -0.0875 -0.2887 0.044 Uiso 1 1 calc R
H15C H 2.0169 0.0670 -0.2381 0.044 Uiso 1 1 calc R
C13 C 1.6121(3) 0.11105(16) -0.16781(8) 0.0239(3) Uani 1 1 d .
H13A H 1.5270 0.1444 -0.2078 0.029 Uiso 1 1 calc R
H13B H 1.7588 0.1842 -0.1442 0.029 Uiso 1 1 calc R
C12 C 1.4459(3) 0.09021(16) -0.10484(8) 0.0246(3) Uani 1 1 d .
H12A H 1.3014 0.0152 -0.1280 0.030 Uiso 1 1 calc R
H12B H 1.5328 0.0600 -0.0639 0.030 Uiso 1 1 calc R
C1 C 0.9127(2) 0.58957(14) 0.24574(7) 0.0183(3) Uani 1 1 d .
H1 H 0.8920 0.6727 0.2264 0.022 Uiso 1 1 calc R
C6 C 0.7915(2) 0.44645(15) 0.18951(8) 0.0195(3) Uani 1 1 d .
H6 H 0.6137 0.4193 0.1903 0.023 Uiso 1 1 calc R
C2 C 0.8234(2) 0.58383(14) 0.32651(7) 0.0175(3) Uani 1 1 d .
H2 H 0.6469 0.5404 0.3192 0.021 Uiso 1 1 calc R
C9 C 1.1092(3) 0.33741(16) 0.02709(8) 0.0248(3) Uani 1 1 d .
H9A H 1.2511 0.4137 0.0512 0.030 Uiso 1 1 calc R
H9B H 1.0277 0.3651 -0.0160 0.030 Uiso 1 1 calc R
C16 C 0.8766(2) 0.73058(15) 0.38052(8) 0.0194(3) Uani 1 1 d .
C5 C 0.9299(2) 0.34269(14) 0.21856(8) 0.0186(3) Uani 1 1 d .
H5 H 0.8196 0.2641 0.2328 0.022 Uiso 1 1 calc R
C10 C 1.1967(3) 0.20401(16) -0.00561(8) 0.0242(3) Uani 1 1 d .
H10A H 1.0551 0.1267 -0.0281 0.029 Uiso 1 1 calc R
H10B H 1.2844 0.1783 0.0370 0.029 Uiso 1 1 calc R
C3 C 0.9712(2) 0.48514(14) 0.35654(8) 0.0185(3) Uani 1 1 d .
H3 H 1.0931 0.5444 0.4005 0.022 Uiso 1 1 calc R
C8 C 0.9359(3) 0.31915(15) 0.08675(8) 0.0223(3) Uani 1 1 d .
H8 H 0.7952 0.2393 0.0643 0.027 Uiso 1 1 calc R
C14 C 1.6884(3) -0.02276(17) -0.20675(10) 0.0306(4) Uani 1 1 d .
H14A H 1.7626 -0.0601 -0.1664 0.037 Uiso 1 1 calc R
H14B H 1.5427 -0.0936 -0.2338 0.037 Uiso 1 1 calc R
C7 C 1.1802(2) 0.57719(15) 0.26054(8) 0.0210(3) Uani 1 1 d .
H7A H 1.2801 0.6553 0.3012 0.025 Uiso 1 1 calc R
H7B H 1.2581 0.5662 0.2131 0.025 Uiso 1 1 calc R
C17 C 0.7226(3) 0.93687(17) 0.41680(10) 0.0348(4) Uani 1 1 d .
H17A H 0.7628 0.9385 0.4712 0.052 Uiso 1 1 calc R
H17B H 0.5719 0.9667 0.4096 0.052 Uiso 1 1 calc R
H17C H 0.8524 1.0000 0.4007 0.052 Uiso 1 1 calc R
C19 C 0.4937(3) 0.29893(18) 0.45604(10) 0.0315(4) Uani 1 1 d .
H19A H 0.4070 0.2213 0.4137 0.047 Uiso 1 1 calc R
H19B H 0.3778 0.3395 0.4850 0.047 Uiso 1 1 calc R
H19C H 0.5971 0.2651 0.4903 0.047 Uiso 1 1 calc R

loop_
_atom_site_aniso_label
_atom_site_aniso_U_11
_atom_site_aniso_U_22
_atom_site_aniso_U_33
_atom_site_aniso_U_23
_atom_site_aniso_U_13
_atom_site_aniso_U_12
O5 0.0333(6) 0.0268(6) 0.0349(6) 0.0157(5) 0.0163(5) 0.0125(5)
O2 0.0324(5) 0.0268(6) 0.0177(5) 0.0060(4) 0.0037(4) 0.0154(5)
O3 0.0254(5) 0.0182(5) 0.0345(6) -0.0017(4) -0.0032(4) 0.0089(4)
O1 0.0290(5) 0.0242(5) 0.0191(5) 0.0071(4) 0.0075(4) 0.0132(4)
O6 0.0644(8) 0.0262(6) 0.0469(7) 0.0203(5) 0.0326(6) 0.0235(6)
C11 0.0291(7) 0.0242(8) 0.0213(7) 0.0085(6) 0.0062(6) 0.0086(6)
C4 0.0167(6) 0.0201(7) 0.0216(7) 0.0080(5) 0.0023(5) 0.0059(5)
O4 0.0330(6) 0.0265(6) 0.0361(6) -0.0056(5) -0.0128(5) 0.0094(5)
C18 0.0266(7) 0.0218(7) 0.0169(6) 0.0062(5) 0.0033(5) 0.0082(6)
C15 0.0314(8) 0.0282(8) 0.0288(8) 0.0043(6) 0.0092(6) 0.0085(7)
C13 0.0269(7) 0.0239(8) 0.0236(7) 0.0079(6) 0.0066(6) 0.0079(6)
C12 0.0276(7) 0.0252(8) 0.0239(7) 0.0091(6) 0.0061(6) 0.0079(6)
C1 0.0211(6) 0.0168(7) 0.0185(6) 0.0064(5) 0.0015(5) 0.0059(5)
C6 0.0195(6) 0.0216(7) 0.0180(6) 0.0040(5) 0.0017(5) 0.0067(6)
C2 0.0173(6) 0.0157(6) 0.0191(6) 0.0041(5) 0.0008(5) 0.0038(5)
C9 0.0320(8) 0.0241(8) 0.0212(7) 0.0076(6) 0.0059(6) 0.0094(6)
C16 0.0222(7) 0.0190(7) 0.0180(6) 0.0057(5) 0.0028(5) 0.0053(6)
C5 0.0193(6) 0.0176(7) 0.0199(6) 0.0049(5) 0.0048(5) 0.0051(5)
C10 0.0297(7) 0.0245(8) 0.0219(7) 0.0088(6) 0.0064(6) 0.0099(6)
C3 0.0192(6) 0.0180(7) 0.0184(6) 0.0051(5) -0.0003(5) 0.0049(5)
C8 0.0268(7) 0.0211(7) 0.0209(7) 0.0053(5) 0.0026(5) 0.0098(6)
C14 0.0342(8) 0.0242(8) 0.0353(8) 0.0076(6) 0.0137(7) 0.0066(7)
C7 0.0188(6) 0.0195(7) 0.0243(7) 0.0073(5) 0.0025(5) 0.0021(6)
C17 0.0386(9) 0.0200(8) 0.0425(9) -0.0023(7) 0.0020(7) 0.0110(7)
C19 0.0305(8) 0.0349(9) 0.0345(8) 0.0179(7) 0.0111(6) 0.0067(7)

loop_
_atom_type_symbol
_atom_type_description
_atom_type_scat_dispersion_real
_atom_type_scat_dispersion_imag
_atom_type_scat_source
C C 0.0033 0.0016 'International Tables Vol C Tables 4.2.6.8 and 6.1.1.4'
H H 0.0000 0.0000 'International Tables Vol C Tables 4.2.6.8 and 6.1.1.4'
O O 0.0106 0.0060 'International Tables Vol C Tables 4.2.6.8 and 6.1.1.4'

loop_
_geom_angle_atom_site_label_1
_geom_angle_atom_site_label_2
_geom_angle_atom_site_label_3
_geom_angle
C18 O5 C19 115.81(12)
C8 O2 C6 106.80(10)
C16 O3 C17 116.58(11)
C8 O1 C5 106.41(10)
C12 C11 C10 113.82(12)
C5 C4 C3 109.03(10)
C5 C4 C7 101.50(11)
C3 C4 C7 100.27(11)
O6 C18 O5 123.16(13)
O6 C18 C3 124.96(13)
O5 C18 C3 111.86(12)
C14 C13 C12 113.71(12)
C11 C12 C13 113.21(12)
C6 C1 C7 101.89(11)
C6 C1 C2 106.67(10)
C7 C1 C2 102.04(10)
O2 C6 C1 110.44(11)
O2 C6 C5 104.48(10)
C1 C6 C5 103.21(10)
C16 C2 C3 112.83(11)
C16 C2 C1 111.12(11)
C3 C2 C1 102.55(10)
C8 C9 C10 113.38(12)
O4 C16 O3 123.64(13)
O4 C16 C2 125.61(13)
O3 C16 C2 110.71(11)
O1 C5 C4 109.64(10)
O1 C5 C6 104.23(10)
C4 C5 C6 103.58(11)
C9 C10 C11 112.38(12)
C18 C3 C4 115.16(11)
C18 C3 C2 115.69(11)
C4 C3 C2 103.90(10)
O2 C8 O1 105.68(10)
O2 C8 C9 110.54(12)
O1 C8 C9 110.27(12)
C15 C14 C13 113.44(13)
C1 C7 C4 94.53(10)

loop_
_geom_bond_atom_site_label_1
_geom_bond_atom_site_label_2
_geom_bond_distance
O5 C18 1.3353(17)
O5 C19 1.4565(17)
O2 C8 1.4190(17)
O2 C6 1.4253(16)
O3 C16 1.3288(17)
O3 C17 1.4549(18)
O1 C8 1.4197(17)
O1 C5 1.4311(16)
O6 C18 1.1953(18)
C11 C12 1.520(2)
C11 C10 1.5231(19)
C4 C5 1.5286(18)
C4 C3 1.5399(18)
C4 C7 1.5432(19)
O4 C16 1.2013(16)
C18 C3 1.5079(19)
C15 C14 1.516(2)
C13 C14 1.521(2)
C13 C12 1.5261(19)
C1 C6 1.5299(18)
C1 C7 1.5367(19)
C1 C2 1.5532(18)
C6 C5 1.554(2)
C2 C16 1.5137(19)
C2 C3 1.5526(19)
C9 C8 1.5028(19)
C9 C10 1.522(2)

loop_
_geom_torsion_atom_site_label_1
_geom_torsion_atom_site_label_2
_geom_torsion_atom_site_label_3
_geom_torsion_atom_site_label_4
_geom_torsion
C19 O5 C18 O6 -0.7(2)
C19 O5 C18 C3 -179.08(11)
C10 C11 C12 C13 179.54(12)
C14 C13 C12 C11 -178.21(13)
C8 O2 C6 C1 130.28(11)
C8 O2 C6 C5 19.91(13)
C7 C1 C6 O2 -76.44(13)
C2 C1 C6 O2 176.96(11)
C7 C1 C6 C5 34.76(12)
C2 C1 C6 C5 -71.84(12)
C6 C1 C2 C16 -165.16(11)
C7 C1 C2 C16 88.36(13)
C6 C1 C2 C3 74.04(12)
C7 C1 C2 C3 -32.44(12)
C17 O3 C16 O4 -0.7(2)
C17 O3 C16 C2 -178.84(12)
C3 C2 C16 O4 23.88(19)
C1 C2 C16 O4 -90.66(17)
C3 C2 C16 O3 -158.06(11)
C1 C2 C16 O3 87.40(13)
C8 O1 C5 C4 -132.03(11)
C8 O1 C5 C6 -21.68(12)
C3 C4 C5 O1 -179.00(10)
C7 C4 C5 O1 75.77(13)
C3 C4 C5 C6 70.22(12)
C7 C4 C5 C6 -35.00(12)
O2 C6 C5 O1 1.11(12)
C1 C6 C5 O1 -114.42(11)
O2 C6 C5 C4 115.82(11)
C1 C6 C5 C4 0.28(12)
C8 C9 C10 C11 177.86(12)
C12 C11 C10 C9 -177.30(12)
O6 C18 C3 C4 23.1(2)
O5 C18 C3 C4 -158.52(11)
O6 C18 C3 C2 144.51(15)
O5 C18 C3 C2 -37.15(16)
C5 C4 C3 C18 59.74(15)
C7 C4 C3 C18 165.80(11)
C5 C4 C3 C2 -67.83(13)
C7 C4 C3 C2 38.24(12)
C16 C2 C3 C18 109.46(13)
C1 C2 C3 C18 -130.92(11)
C16 C2 C3 C4 -123.30(11)
C1 C2 C3 C4 -3.69(12)
C6 O2 C8 O1 -34.37(13)
C6 O2 C8 C9 -153.67(11)
C5 O1 C8 O2 35.05(13)
C5 O1 C8 C9 154.53(11)
C10 C9 C8 O2 -177.61(11)
C10 C9 C8 O1 65.90(15)
C12 C13 C14 C15 -175.77(13)
C6 C1 C7 C4 -55.06(11)
C2 C1 C7 C4 55.10(11)
C5 C4 C7 C1 55.07(11)
C3 C4 C7 C1 -56.95(11)
